data_2209782
loop_
_publ_author_name
'Wen-Qiang Zou'
'Yan Li'
'Fa-Kun Zheng'
'Guo-Cong Guo'
'Jin-Shun Huang'

_publ_section_title
;
 Dimethyl
 5-(4-phenyl-1<i>H</i>-1,2,3-triazol-1-yl)benzene-1,3-dicarboxylate
;
_journal_coeditor_code CF2043
_journal_issue 8
_journal_name_full 'Acta Crystallographica Section E'
_journal_page_first o3591
_journal_page_last o3593
_journal_paper_doi 10.1107/S1600536806028881
_journal_volume 62
_journal_year 2006
_chemical_formula_iupac 'C18 H15 O4 N3'
_chemical_formula_moiety 'C18 H15 O4 N3'
_chemical_formula_sum 'C18 H15 N3 O4'
_chemical_formula_weight 337.33
_chemical_name_systematic
;
Dimethyl 5-(4-phenyl-1H-1,2,3-triazol-1-yl)benzene-1,3-dicarboxylate
;
_space_group_IT_number 2
_symmetry_cell_setting triclinic
_symmetry_space_group_name_Hall '-P 1'
_symmetry_space_group_name_H-M 'P -1'
_atom_sites_solution_hydrogens geom
_atom_sites_solution_primary direct
_atom_sites_solution_secondary difmap
_cell_angle_alpha 80.696(19)
_cell_angle_beta 69.50(2)
_cell_angle_gamma 79.47(2)
_cell_formula_units_Z 2
_cell_length_a 8.758(3)
_cell_length_b 9.718(2)
_cell_length_c 10.197(2)
_cell_measurement_reflns_used 3217
_cell_measurement_temperature 293(2)
_cell_measurement_theta_max 34.110
_cell_measurement_theta_min 30.610
_cell_volume 794.7(4)
_computing_cell_refinement WinAFC
_computing_data_collection 'WinAFC (Rigaku, 2002)'
_computing_data_reduction 'CrystalStructure (Rigaku/MSC, 2004)'
_computing_molecular_graphics 'DIAMOND (Brandenburg, 1999)'
_computing_publication_material SHELXTL
_computing_structure_refinement SHELXTL
_computing_structure_solution 'SHELXTL (Siemens, 1994)'
_diffrn_ambient_temperature 293(2)
_diffrn_measured_fraction_theta_full 0.999
_diffrn_measured_fraction_theta_max 0.999
_diffrn_measurement_device_type 'Rigaku AFC-7R'
_diffrn_measurement_method \w-2\q
_diffrn_radiation_monochromator graphite
_diffrn_radiation_source 'rotating-anode generator'
_diffrn_radiation_type MoK\a
_diffrn_radiation_wavelength 0.71073
_diffrn_reflns_av_R_equivalents 0.0157
_diffrn_reflns_av_sigmaI/netI 0.0296
_diffrn_reflns_limit_h_max 3
_diffrn_reflns_limit_h_min -10
_diffrn_reflns_limit_k_max 11
_diffrn_reflns_limit_k_min -11
_diffrn_reflns_limit_l_max 11
_diffrn_reflns_limit_l_min -12
_diffrn_reflns_number 3217
_diffrn_reflns_theta_full 25.49
_diffrn_reflns_theta_max 25.49
_diffrn_reflns_theta_min 2.14
_diffrn_standards_decay_% 0
_diffrn_standards_interval_count 200
_diffrn_standards_number 3
_exptl_absorpt_coefficient_mu 0.102
_exptl_absorpt_correction_T_max 0.999
_exptl_absorpt_correction_T_min 0.986
_exptl_absorpt_correction_type psi-scan
_exptl_absorpt_process_details '(SBSCOR; Rigaku, 2002)'
_exptl_crystal_colour colorless
_exptl_crystal_density_diffrn 1.410
_exptl_crystal_density_method 'not measured'
_exptl_crystal_description prism
_exptl_crystal_F_000 352
_exptl_crystal_size_max 0.18
_exptl_crystal_size_mid 0.16
_exptl_crystal_size_min 0.10
_refine_diff_density_max 0.220
_refine_diff_density_min -0.290
_refine_ls_extinction_method none
_refine_ls_goodness_of_fit_ref 1.000
_refine_ls_hydrogen_treatment constr
_refine_ls_matrix_type full
_refine_ls_number_parameters 226
_refine_ls_number_reflns 2962
_refine_ls_number_restraints 0
_refine_ls_restrained_S_all 1.000
_refine_ls_R_factor_all 0.0826
_refine_ls_R_factor_gt 0.0563
_refine_ls_shift/su_max 0.000
_refine_ls_shift/su_mean 0.000
_refine_ls_structure_factor_coef Fsqd
_refine_ls_weighting_details 'calc w=1/[\s^2^(Fo^2^)+(0.12P)^2^+0.0605P] where P=(Fo^2^+2Fc^2^)/3'
_refine_ls_weighting_scheme calc
_refine_ls_wR_factor_gt 0.1563
_refine_ls_wR_factor_ref 0.1794
_reflns_number_gt 2132
_reflns_number_total 2962
_reflns_threshold_expression I>2\s(I)
_cod_data_source_file cf2043.cif
_cod_data_source_block I
_cod_depositor_comments
;
The following automatic conversions were performed:
'_symmetry_cell_setting' value 'Triclinic' changed to 'triclinic'
according to '/home/saulius/struct/CIF-dictionaries/cif_core.dic'
dictionary named 'cif_core.dic' version 2.4.1 from 2010-06-29.

Automatic conversion script
Id: cif_fix_enum 1527 2010-12-29 10:47:43Z saulius 

The following automatic conversions were performed:

'_symmetry_cell_setting' value 'Triclinic' changed to 'triclinic'
according to /home/saulius/struct/CIF-dictionaries/cif_core.dic
dictionary named 'cif_core.dic' version 2.4.1 from 2010-06-29.

Automatic conversion script
Id: cif_fix_values 1715 2011-07-08 13:25:40Z adriana 
;
_cod_original_cell_volume 794.8(4)
_cod_original_sg_symbol_H-M P-1
_cod_database_code 2209782
_cod_database_fobs_code 2209782

loop_
_symmetry_equiv_pos_as_xyz
'x, y, z'
'-x, -y, -z'

loop_
_atom_site_type_symbol
_atom_site_label
_atom_site_fract_x
_atom_site_fract_y
_atom_site_fract_z
_atom_site_U_iso_or_equiv
_atom_site_adp_type
_atom_site_calc_flag
_atom_site_refinement_flags
_atom_site_occupancy
C C11 0.1779(3) 0.5823(2) 0.3247(2) 0.0434(6) Uani d . 1
C C12 0.1698(3) 0.5818(3) 0.1913(3) 0.0470(6) Uani d . 1
H H12A 0.0969 0.6513 0.1577 0.056 Uiso calc R 1
C C13 0.2694(3) 0.4786(2) 0.1071(2) 0.0441(6) Uani d . 1
C C14 0.3775(3) 0.3779(2) 0.1550(2) 0.0433(5) Uani d . 1
H H14A 0.4431 0.3062 0.0983 0.052 Uiso calc R 1
C C15 0.3889(3) 0.3828(2) 0.2863(2) 0.0435(6) Uani d . 1
C C16 0.2890(3) 0.4855(2) 0.3718(2) 0.0458(6) Uani d . 1
H H16A 0.2973 0.4888 0.4617 0.055 Uiso calc R 1
C C17 0.2538(3) 0.4822(3) -0.0350(3) 0.0518(6) Uani d . 1
C C18 0.5039(3) 0.2796(3) 0.3433(2) 0.0468(6) Uani d . 1
C C19 0.6654(4) 0.0555(3) 0.3247(3) 0.0744(9) Uani d . 1
H H19A 0.6976 -0.0192 0.2669 0.112 Uiso calc R 1
H H19B 0.6075 0.0216 0.4187 0.112 Uiso calc R 1
H H19C 0.7605 0.0911 0.3227 0.112 Uiso calc R 1
C C20 0.3269(4) 0.3608(4) -0.2352(3) 0.0737(9) Uani d . 1
H H20A 0.3925 0.2773 -0.2712 0.111 Uiso calc R 1
H H20B 0.3647 0.4402 -0.2983 0.111 Uiso calc R 1
H H20C 0.2154 0.3582 -0.2251 0.111 Uiso calc R 1
C C21 0.0695(3) 0.7179(2) 0.5365(2) 0.0486(6) Uani d . 1
H H21A 0.1481 0.6823 0.5827 0.058 Uiso calc R 1
C C22 -0.0659(3) 0.8154(2) 0.5799(2) 0.0454(6) Uani d . 1
C C23 -0.1303(3) 0.8908(2) 0.7063(2) 0.0455(6) Uani d . 1
C C24 -0.0749(3) 0.8464(3) 0.8191(3) 0.0552(6) Uani d . 1
H H24A 0.0057 0.7658 0.8155 0.066 Uiso calc R 1
C C25 -0.1351(4) 0.9175(3) 0.9373(3) 0.0685(8) Uani d . 1
H H25A -0.0952 0.8864 1.0140 0.082 Uiso calc R 1
C C26 -0.2528(4) 1.0333(3) 0.9442(3) 0.0728(9) Uani d . 1
H H26A -0.2935 1.0827 1.0255 0.087 Uiso calc R 1
C C27 -0.3112(4) 1.0776(3) 0.8347(3) 0.0695(8) Uani d . 1
H H27A -0.3939 1.1569 0.8407 0.083 Uiso calc R 1
C C28 -0.2506(3) 1.0075(3) 0.7142(3) 0.0555(7) Uani d . 1
H H28A -0.2910 1.0391 0.6379 0.067 Uiso calc R 1
N N1 0.0684(2) 0.6826(2) 0.4143(2) 0.0470(5) Uani d . 1
N N2 -0.0635(3) 0.7549(2) 0.3824(2) 0.0569(6) Uani d . 1
N N3 -0.1440(3) 0.8348(2) 0.4824(2) 0.0564(6) Uani d . 1
O O1 0.1772(3) 0.5758(3) -0.0857(2) 0.0927(8) Uani d . 1
O O2 0.3392(2) 0.37120(19) -0.09989(17) 0.0581(5) Uani d . 1
O O3 0.5428(2) 0.2960(2) 0.44130(19) 0.0675(6) Uani d . 1
O O4 0.5597(2) 0.16700(18) 0.27285(18) 0.0562(5) Uani d . 1

loop_
_atom_site_aniso_label
_atom_site_aniso_U_11
_atom_site_aniso_U_22
_atom_site_aniso_U_33
_atom_site_aniso_U_12
_atom_site_aniso_U_13
_atom_site_aniso_U_23
C11 0.0427(13) 0.0467(13) 0.0432(12) -0.0019(10) -0.0152(10) -0.0136(10)
C12 0.0467(13) 0.0502(13) 0.0467(13) 0.0008(11) -0.0210(11) -0.0082(10)
C13 0.0453(13) 0.0504(14) 0.0405(12) -0.0065(11) -0.0169(10) -0.0096(10)
C14 0.0432(13) 0.0484(13) 0.0399(12) -0.0016(10) -0.0148(10) -0.0120(10)
C15 0.0467(13) 0.0482(13) 0.0390(12) -0.0015(10) -0.0181(10) -0.0112(10)
C16 0.0493(13) 0.0516(13) 0.0415(12) -0.0019(11) -0.0197(11) -0.0137(10)
C17 0.0535(15) 0.0610(16) 0.0471(14) -0.0020(12) -0.0260(12) -0.0078(12)
C18 0.0474(13) 0.0543(14) 0.0405(12) 0.0037(11) -0.0173(10) -0.0154(10)
C19 0.078(2) 0.0727(19) 0.0721(19) 0.0218(16) -0.0354(17) -0.0174(15)
C20 0.094(2) 0.090(2) 0.0508(16) -0.0134(18) -0.0359(16) -0.0199(15)
C21 0.0475(14) 0.0514(14) 0.0524(14) 0.0059(11) -0.0236(11) -0.0192(11)
C22 0.0429(13) 0.0462(13) 0.0494(13) -0.0005(10) -0.0175(11) -0.0130(10)
C23 0.0427(13) 0.0453(13) 0.0483(13) -0.0044(10) -0.0122(11) -0.0128(10)
C24 0.0594(15) 0.0535(14) 0.0541(15) 0.0007(12) -0.0233(12) -0.0090(12)
C25 0.086(2) 0.0706(18) 0.0512(16) -0.0019(16) -0.0267(15) -0.0143(13)
C26 0.083(2) 0.076(2) 0.0572(17) -0.0002(17) -0.0170(16) -0.0283(15)
C27 0.0669(18) 0.0631(18) 0.0731(19) 0.0141(14) -0.0180(15) -0.0296(15)
C28 0.0528(15) 0.0524(14) 0.0623(16) 0.0051(12) -0.0214(13) -0.0174(12)
N1 0.0452(11) 0.0516(12) 0.0477(11) 0.0045(9) -0.0211(9) -0.0148(9)
N2 0.0512(12) 0.0677(14) 0.0557(13) 0.0123(10) -0.0261(10) -0.0220(11)
N3 0.0534(12) 0.0633(13) 0.0556(13) 0.0109(10) -0.0241(10) -0.0221(10)
O1 0.1146(19) 0.1027(17) 0.0661(13) 0.0421(15) -0.0581(14) -0.0241(12)
O2 0.0751(12) 0.0638(11) 0.0443(9) -0.0014(9) -0.0303(9) -0.0163(8)
O3 0.0755(13) 0.0817(14) 0.0561(11) 0.0204(10) -0.0414(10) -0.0285(10)
O4 0.0654(11) 0.0535(10) 0.0534(10) 0.0150(8) -0.0296(9) -0.0193(8)

loop_
_atom_type_symbol
_atom_type_description
_atom_type_scat_dispersion_real
_atom_type_scat_dispersion_imag
_atom_type_scat_source
C C 0.0033 0.0016 'International Tables Vol C Tables 4.2.6.8 and 6.1.1.4'
H H 0.0000 0.0000 'International Tables Vol C Tables 4.2.6.8 and 6.1.1.4'
N N 0.0061 0.0033 'International Tables Vol C Tables 4.2.6.8 and 6.1.1.4'
O O 0.0106 0.0060 'International Tables Vol C Tables 4.2.6.8 and 6.1.1.4'

loop_
_geom_angle_atom_site_label_1
_geom_angle_atom_site_label_2
_geom_angle_atom_site_label_3
_geom_angle
_geom_angle_publ_flag
C16 C11 C12 120.6(2) ?
C16 C11 N1 119.9(2) ?
C12 C11 N1 119.4(2) ?
C13 C12 C11 119.5(2) ?
C13 C12 H12A 120.3 ?
C11 C12 H12A 120.3 ?
C12 C13 C14 120.5(2) ?
C12 C13 C17 117.1(2) ?
C14 C13 C17 122.4(2) ?
C15 C14 C13 119.5(2) ?
C15 C14 H14A 120.3 ?
C13 C14 H14A 120.3 ?
C14 C15 C16 120.5(2) ?
C14 C15 C18 122.3(2) ?
C16 C15 C18 117.2(2) ?
C11 C16 C15 119.4(2) ?
C11 C16 H16A 120.3 ?
C15 C16 H16A 120.3 ?
O1 C17 O2 123.6(2) yes
O1 C17 C13 124.0(2) yes
O2 C17 C13 112.3(2) yes
O3 C18 O4 123.8(2) yes
O3 C18 C15 124.1(2) yes
O4 C18 C15 112.07(19) yes
O4 C19 H19A 109.5 ?
O4 C19 H19B 109.5 ?
H19A C19 H19B 109.5 ?
O4 C19 H19C 109.5 ?
H19A C19 H19C 109.5 ?
H19B C19 H19C 109.5 ?
O2 C20 H20A 109.5 ?
O2 C20 H20B 109.5 ?
H20A C20 H20B 109.5 ?
O2 C20 H20C 109.5 ?
H20A C20 H20C 109.5 ?
H20B C20 H20C 109.5 ?
N1 C21 C22 105.5(2) yes
N1 C21 H21A 127.2 ?
C22 C21 H21A 127.2 ?
N3 C22 C21 107.5(2) yes
N3 C22 C23 121.9(2) yes
C21 C22 C23 130.6(2) yes
C24 C23 C28 119.0(2) ?
C24 C23 C22 120.9(2) ?
C28 C23 C22 120.1(2) ?
C23 C24 C25 120.8(3) ?
C23 C24 H24A 119.6 ?
C25 C24 H24A 119.6 ?
C26 C25 C24 120.1(3) ?
C26 C25 H25A 120.0 ?
C24 C25 H25A 120.0 ?
C27 C26 C25 120.1(3) ?
C27 C26 H26A 120.0 ?
C25 C26 H26A 120.0 ?
C26 C27 C28 120.5(3) ?
C26 C27 H27A 119.8 ?
C28 C27 H27A 119.8 ?
C23 C28 C27 119.6(3) ?
C23 C28 H28A 120.2 ?
C27 C28 H28A 120.2 ?
C21 N1 N2 110.19(19) yes
C21 N1 C11 130.1(2) yes
N2 N1 C11 119.72(19) yes
N3 N2 N1 107.04(19) yes
N2 N3 C22 109.75(19) yes
C17 O2 C20 116.9(2) yes
C18 O4 C19 116.7(2) yes

loop_
_geom_bond_atom_site_label_1
_geom_bond_atom_site_label_2
_geom_bond_distance
_geom_bond_publ_flag
C11 C16 1.382(3) ?
C11 C12 1.387(3) ?
C11 N1 1.428(3) yes
C12 C13 1.392(3) ?
C12 H12A 0.950 ?
C13 C14 1.386(3) ?
C13 C17 1.497(3) yes
C14 C15 1.386(3) ?
C14 H14A 0.950 ?
C15 C16 1.397(3) ?
C15 C18 1.487(3) yes
C16 H16A 0.950 ?
C17 O1 1.188(3) yes
C17 O2 1.323(3) yes
C18 O3 1.205(3) yes
C18 O4 1.328(3) yes
C19 O4 1.450(3) yes
C19 H19A 0.950 ?
C19 H19B 0.950 ?
C19 H19C 0.950 ?
C20 O2 1.441(3) yes
C20 H20A 0.950 ?
C20 H20B 0.950 ?
C20 H20C 0.950 ?
C21 N1 1.348(3) yes
C21 C22 1.363(3) yes
C21 H21A 0.950 ?
C22 N3 1.363(3) yes
C22 C23 1.470(3) yes
C23 C24 1.378(3) ?
C23 C28 1.391(4) ?
C24 C25 1.378(4) ?
C24 H24A 0.950 ?
C25 C26 1.372(4) ?
C25 H25A 0.950 ?
C26 C27 1.363(4) ?
C26 H26A 0.950 ?
C27 C28 1.392(4) ?
C27 H27A 0.950 ?
C28 H28A 0.950 ?
N1 N2 1.352(3) yes
N2 N3 1.301(3) yes

loop_
_cod_related_entry_id
_cod_related_entry_database
_cod_related_entry_code
1 ChemSpider 21127806
